data_2003302
loop_
_publ_author_name
'Hooft, R. W. W.'
'Kroon, J.'

_publ_contact_author
; Rob W. W. Hooft
  EMBL
  Meyerhofstr. 1
  D-69117 Heidelberg
  B.R.D
;
_publ_section_title 3'-Methoxyspiro[bicyclo[3.1.0]hexane-6,16'-estra-1',3',5'(10')-trien]-17'-one
_journal_issue 4
_journal_name_full 'Acta Crystallographica Section C'
_journal_page_first 721
_journal_page_last 723
_journal_paper_doi 10.1107/S0108270194008899
_journal_volume 51
_journal_year 1995
_chemical_formula_moiety 'C24 H30 O2'
_chemical_formula_structural 'C24 H30 O2'
_chemical_formula_sum 'C24 H30 O2'
_chemical_formula_weight 350.50
_chemical_name_systematic
;3'-methoxy spiro [bicyclo[3.1.0] hexane-6,16'-estra [1,3,5(10)]
 triene]-17'-one
;
_space_group_IT_number 4
_symmetry_cell_setting monoclinic
_symmetry_space_group_name_Hall 'P 2yb'
_symmetry_space_group_name_H-M 'P 1 21 1'
_audit_creation_method 'PLATON <TABLE ACC> option'
_cell_angle_alpha 90
_cell_angle_beta 93.473(7)
_cell_angle_gamma 90
_cell_formula_units_Z 2
_cell_length_a 6.6532(6)
_cell_length_b 7.1539(4)
_cell_length_c 20.3786(13)
_cell_measurement_reflns_used 25
_cell_measurement_temperature 293(2)
_cell_measurement_theta_max 21.20
_cell_measurement_theta_min 12.47
_cell_volume 968.17(12)
_computing_cell_refinement 'SET4 (Boer & Duisenberg, 1984)'
_computing_data_collection 'ARGUS (Schreurs & Duisenberg, unpublished)'
_computing_data_reduction 'HELENA (Spek, 1993)'
_computing_molecular_graphics 'ORTEP (Johnson, 1965)'
_computing_publication_material ' PLATON93 (Spek, 1990). User interface software: S (Spek, 1994)'
_computing_structure_refinement 'SHELX76 (Sheldrick, 1976)'
_computing_structure_solution 'SHELXS86 (Sheldrick, 1985)'
_diffrn_ambient_temperature 293
_diffrn_measurement_device 'Enraf Nonius CAD-4F'
_diffrn_measurement_method 'profile data from \q/2\q scans'
_diffrn_radiation_monochromator 'Ni filter'
_diffrn_radiation_source 'X-ray tube'
_diffrn_radiation_type 'Cu K\a'
_diffrn_radiation_wavelength 1.54184
_diffrn_reflns_av_R_equivalents 0.020
_diffrn_reflns_limit_h_max 8
_diffrn_reflns_limit_h_min -8
_diffrn_reflns_limit_k_max 0
_diffrn_reflns_limit_k_min -8
_diffrn_reflns_limit_l_max 25
_diffrn_reflns_limit_l_min -25
_diffrn_reflns_number 4773
_diffrn_reflns_reduction_process
;
 Data were averaged
;
_diffrn_reflns_theta_max 74.99
_diffrn_reflns_theta_min 2.17
_diffrn_standards_decay_% 0
_diffrn_standards_interval_time 60
_diffrn_standards_number 3
_exptl_absorpt_coefficient_mu 0.54
_exptl_absorpt_correction_T_max 0.973
_exptl_absorpt_correction_T_min 0.662
_exptl_absorpt_correction_type integration
_exptl_absorpt_process_details 'ABSORB by Spek, A.L.'
_exptl_crystal_colour colourless
_exptl_crystal_density_diffrn 1.202
_exptl_crystal_description plate-like
_exptl_crystal_F_000 380
_exptl_crystal_size_max 1.25
_exptl_crystal_size_mid 0.85
_exptl_crystal_size_min 0.05
_refine_diff_density_max 0.16
_refine_diff_density_min -0.11
_refine_ls_abs_structure_details
;
 The absolute structure was selected to comply with the known chirality
;
_refine_ls_goodness_of_fit_obs 0.18
_refine_ls_hydrogen_treatment refxyz
_refine_ls_matrix_type full
_refine_ls_number_constraints 0
_refine_ls_number_parameters 326
_refine_ls_number_reflns 2128
_refine_ls_number_restraints 0
_refine_ls_R_factor_obs 0.030
_refine_ls_shift/esd_max 0.02
_refine_ls_shift/esd_mean 0.001
_refine_ls_structure_factor_coef F
_refine_ls_weighting_scheme ' Calculated weights (McCandlish, Stout & Andrews,1975) with p = 0.02'
_refine_ls_wR_factor_obs 0.034
_reflns_number_observed 2128
_reflns_number_total 2160
_reflns_observed_criterion >2.5sigma(I)
_cod_data_source_file ab1170.cif
_cod_data_source_block org34146
_cod_depositor_comments
;
The following automatic conversions were performed:

'_symmetry_cell_setting' value 'Monoclinic' changed to 'monoclinic'
according to /home/saulius/struct/CIF-dictionaries/cif_core.dic
dictionary named 'cif_core.dic' version 2.4.1 from 2010-06-29.

Automatic conversion script
Id: cif_fix_values 1715 2011-07-08 13:25:40Z adriana 
;
_cod_original_sg_symbol_Hall 'P 2y1'
_cod_original_sg_symbol_H-M 'P 21'
_cod_database_code 2003302

loop_
_symmetry_equiv_pos_as_xyz
x,y,z
-x,1/2+y,-z

loop_
_atom_site_aniso_label
_atom_site_aniso_U_11
_atom_site_aniso_U_12
_atom_site_aniso_U_13
_atom_site_aniso_U_22
_atom_site_aniso_U_23
_atom_site_aniso_U_33
O3 0.0536(7) 0.0040(7) 0.0194(5) 0.0595(8) 0.0003(7) 0.0515(6)
O17 0.0480(7) -0.0156(7) 0.0221(7) 0.0597(9) -0.0080(8) 0.0923(10)
C1 0.0524(10) -0.0092(9) 0.0113(7) 0.0567(11) -0.0163(9) 0.0513(9)
C2 0.0587(10) -0.0002(10) 0.0102(7) 0.0599(11) -0.0133(8) 0.0443(8)
C3 0.0427(8) 0.0073(7) 0.0062(6) 0.0532(10) 0.0049(7) 0.0350(7)
C4 0.0440(8) 0.0020(7) 0.0061(6) 0.0420(8) 0.0035(7) 0.0428(7)
C5 0.0410(7) 0.0036(7) 0.0047(6) 0.0392(7) 0.0028(6) 0.0373(6)
C6 0.0508(9) -0.0053(7) 0.0179(7) 0.0392(9) -0.0054(7) 0.0548(9)
C7 0.0489(9) 0.0008(7) 0.0170(7) 0.0342(8) -0.0006(7) 0.0546(9)
C8 0.0383(7) -0.0007(6) 0.0047(6) 0.0339(7) 0.0002(6) 0.0382(7)
C9 0.0390(8) -0.0001(7) 0.0021(6) 0.0413(8) -0.0030(6) 0.0389(7)
C10 0.0410(8) 0.0004(7) 0.0010(6) 0.0436(9) -0.0020(6) 0.0361(7)
C11 0.0542(10) -0.0090(9) 0.0152(8) 0.0433(9) -0.0130(8) 0.0591(10)
C12 0.0471(9) -0.0096(8) 0.0082(7) 0.0445(10) -0.0071(8) 0.0583(9)
C13 0.0350(7) -0.0023(7) 0.0046(6) 0.0381(8) 0.0030(6) 0.0464(7)
C14 0.0393(8) 0.0000(7) 0.0067(6) 0.0376(8) 0.0010(7) 0.0401(7)
C15 0.0501(10) -0.0070(8) 0.0178(7) 0.0460(9) -0.0068(8) 0.0493(8)
C16 0.0417(8) -0.0037(8) 0.0100(6) 0.0506(9) 0.0005(8) 0.0434(7)
C17 0.0385(8) -0.0032(7) 0.0052(6) 0.0459(9) 0.0049(8) 0.0516(8)
C18 0.0446(9) 0.0024(9) 0.0036(8) 0.0512(11) 0.0176(9) 0.0616(10)
C19 0.0771(14) 0.0088(12) 0.0355(12) 0.0666(14) -0.0032(11) 0.0669(12)
C20 0.0533(10) -0.0132(10) 0.0092(7) 0.0703(13) 0.0050(9) 0.0415(8)
C21 0.0736(14) -0.0232(14) 0.0032(9) 0.101(2) -0.0063(11) 0.0456(9)
C22 0.0811(15) -0.0212(14) 0.0272(11) 0.0799(16) -0.0240(12) 0.0600(11)
C23 0.0751(15) 0.0071(12) 0.0202(11) 0.0701(14) -0.0163(12) 0.0662(12)
C24 0.0450(9) -0.0023(9) 0.0107(7) 0.0652(11) -0.0077(9) 0.0457(8)

loop_
_atom_site_label
_atom_site_occupancy
_atom_site_fract_x
_atom_site_fract_y
_atom_site_fract_z
_atom_site_U_iso_or_equiv
_atom_site_thermal_displace_type
O3 1 1.3279(2) 0.38260 0.03044(6) 0.0542(4) Uani
O17 1 0.0740(2) 0.0902(3) 0.32949(8) 0.0659(5) Uani
C1 1 0.8731(3) 0.1739(4) 0.09316(9) 0.0531(6) Uani
C2 1 1.0412(3) 0.1914(4) 0.05617(8) 0.0540(6) Uani
C3 1 1.1596(3) 0.3482(3) 0.06438(7) 0.0435(5) Uani
C4 1 1.1116(3) 0.4835(3) 0.10969(8) 0.0428(4) Uani
C5 1 0.9438(3) 0.4651(3) 0.14706(7) 0.0391(4) Uani
C6 1 0.9069(3) 0.6141(3) 0.19784(9) 0.0477(5) Uani
C7 1 0.6986(3) 0.6023(3) 0.22493(9) 0.0453(5) Uani
C8 1 0.6452(2) 0.4002(3) 0.24049(7) 0.0367(4) Uani
C9 1 0.6295(3) 0.2874(3) 0.17588(8) 0.0397(4) Uani
C10 1 0.8200(2) 0.3071(3) 0.13878(7) 0.0403(5) Uani
C11 1 0.5679(3) 0.0833(3) 0.18689(10) 0.0517(6) Uani
C12 1 0.3762(3) 0.0643(4) 0.22528(9) 0.0498(5) Uani
C13 1 0.4000(2) 0.1750(3) 0.28894(8) 0.0397(4) Uani
C14 1 0.4471(2) 0.3796(3) 0.27334(7) 0.0388(4) Uani
C15 1 0.4104(3) 0.4873(4) 0.33683(9) 0.0479(5) Uani
C16 1 0.2348(3) 0.3800(4) 0.36391(7) 0.0449(5) Uani
C17 1 0.2137(2) 0.1992(3) 0.32745(8) 0.0452(5) Uani
C18 1 0.5568(3) 0.0840(4) 0.33795(10) 0.0525(6) Uani
C19 1 1.3937(4) 0.2395(5) -0.01082(12) 0.0689(8) Uani
C20 1 0.1855(3) 0.3681(4) 0.43600(8) 0.0548(6) Uani
C21 1 0.2735(4) 0.5146(5) 0.48256(10) 0.0734(9) Uani
C22 1 0.2168(4) 0.7029(5) 0.45177(11) 0.0727(8) Uani
C23 1 0.0350(4) 0.6674(5) 0.40359(12) 0.0698(8) Uani
C24 1 0.0411(3) 0.4619(4) 0.38802(8) 0.0516(5) Uani
H1 1 0.795(3) 0.061(4) 0.0882(11) 0.0639(12) Uiso
H2 1 1.067(3) 0.093(4) 0.0272(10) 0.0639(12) Uiso
H4 1 1.202(3) 0.598(4) 0.1149(11) 0.0639(12) Uiso
H8 1 0.761(3) 0.347(4) 0.2709(11) 0.0639(12) Uiso
H9 1 0.522(4) 0.344(4) 0.1462(11) 0.0639(12) Uiso
H14 1 0.342(4) 0.415(4) 0.2404(12) 0.0639(12) Uiso
H20 1 0.157(3) 0.238(4) 0.4522(11) 0.0639(12) Uiso
H24 1 -0.084(4) 0.397(4) 0.3737(12) 0.0639(12) Uiso
H61 1 1.012(3) 0.598(4) 0.2356(11) 0.0639(12) Uiso
H62 1 0.937(3) 0.737(4) 0.1765(11) 0.0639(12) Uiso
H71 1 0.707(3) 0.684(4) 0.2668(11) 0.0639(12) Uiso
H72 1 0.595(4) 0.648(4) 0.1894(12) 0.0639(12) Uiso
H111 1 0.538(4) 0.022(4) 0.1439(11) 0.0639(12) Uiso
H112 1 0.679(4) 0.012(4) 0.2109(11) 0.0639(12) Uiso
H121 1 0.259(3) 0.113(4) 0.1988(11) 0.0639(12) Uiso
H122 1 0.351(4) -0.071(4) 0.2334(12) 0.0639(12) Uiso
H151 1 0.535(4) 0.476(4) 0.3686(11) 0.0639(12) Uiso
H152 1 0.370(3) 0.615(4) 0.3281(11) 0.0639(12) Uiso
H181 1 0.566(3) 0.157(4) 0.3799(12) 0.0639(12) Uiso
H182 1 0.690(3) 0.079(4) 0.3191(10) 0.0639(12) Uiso
H183 1 0.514(4) -0.047(4) 0.3487(11) 0.0639(12) Uiso
H191 1 1.414(4) 0.130(4) 0.0121(12) 0.0639(12) Uiso
H192 1 1.507(4) 0.284(4) -0.0314(11) 0.0639(12) Uiso
H193 1 1.292(4) 0.207(4) -0.0457(11) 0.0639(12) Uiso
H211 1 0.221(3) 0.488(4) 0.5283(11) 0.0639(12) Uiso
H212 1 0.425(3) 0.491(4) 0.4898(11) 0.0639(12) Uiso
H221 1 0.335(4) 0.753(4) 0.4283(11) 0.0639(12) Uiso
H222 1 0.186(4) 0.808(4) 0.4842(11) 0.0639(12) Uiso
H231 1 0.048(4) 0.744(4) 0.3648(12) 0.0639(12) Uiso
H232 1 -0.088(3) 0.693(4) 0.4265(11) 0.0639(12) Uiso

loop_
_atom_type_symbol
_atom_type_scat_source
O 'International Tables (1992, Vol. C, Tables 4.2.6.8 and 6.1.1.4'
H 'International Tables (1992, Vol. C, Tables 4.2.6.8 and 6.1.1.4'
C 'International Tables (1992, Vol. C, Tables 4.2.6.8 and 6.1.1.4'

loop_
_geom_angle_atom_site_label_1
_geom_angle_atom_site_label_2
_geom_angle_atom_site_label_3
_geom_angle
_geom_angle_publ_flag
C3 O3 C19 117.51(16) yes
C2 C1 C10 123.0(2) yes
C1 C2 C3 118.7(2) yes
O3 C3 C2 124.29(16) yes
O3 C3 C4 115.94(17) yes
C2 C3 C4 119.77(18) yes
C3 C4 C5 121.41(19) yes
C4 C5 C6 118.31(18) yes
C4 C5 C10 119.59(17) yes
C6 C5 C10 122.04(16) yes
C5 C6 C7 113.36(17) yes
C6 C7 C8 110.83(16) yes
C7 C8 C9 108.83(14) yes
C7 C8 C14 113.70(16) yes
C9 C8 C14 108.02(14) yes
C8 C9 C10 111.13(15) yes
C8 C9 C11 112.17(15) yes
C10 C9 C11 113.47(17) yes
C1 C10 C5 117.46(15) yes
C1 C10 C9 121.43(18) yes
C5 C10 C9 121.05(16) yes
C9 C11 C12 113.20(18) yes
C11 C12 C13 109.91(17) yes
C12 C13 C14 109.41(15) yes
C12 C13 C17 117.06(14) yes
C12 C13 C18 111.34(18) yes
C14 C13 C17 100.48(15) yes
C14 C13 C18 113.44(15) yes
C17 C13 C18 104.76(14) yes
C8 C14 C13 112.14(15) yes
C8 C14 C15 120.51(15) yes
C13 C14 C15 105.00(15) yes
C14 C15 C16 102.47(18) yes
C15 C16 C17 107.82(16) yes
C15 C16 C20 126.07(18) yes
C15 C16 C24 127.1(2) yes
C17 C16 C20 114.3(2) yes
C17 C16 C24 115.94(18) yes
C20 C16 C24 58.40(13) yes
O17 C17 C13 126.51(19) yes
O17 C17 C16 125.96(16) yes
C13 C17 C16 107.52(15) yes
C16 C20 C21 118.0(2) yes
C16 C20 C24 60.70(13) yes
C21 C20 C24 108.1(2) yes
C20 C21 C22 106.16(19) yes
C21 C22 C23 106.5(3) yes
C22 C23 C24 105.5(2) yes
C16 C24 C20 60.90(13) yes
C16 C24 C23 118.5(2) yes
C20 C24 C23 109.05(19) yes
C2 C1 H1 117.7(13) no
C10 C1 H1 119.2(13) no
C1 C2 H2 117.1(14) no
C3 C2 H2 124.2(14) no
C3 C4 H4 118.2(13) no
C5 C4 H4 120.4(13) no
C5 C6 H61 107.8(15) no
C5 C6 H62 105.9(14) no
C7 C6 H61 108.6(12) no
C7 C6 H62 114.4(12) no
H61 C6 H62 106(2) no
C6 C7 H71 105.2(12) no
C6 C7 H72 108.3(15) no
C8 C7 H71 111.5(15) no
C8 C7 H72 107.1(16) no
H71 C7 H72 114(2) no
C7 C8 H8 107.4(15) no
C9 C8 H8 109.2(14) no
C14 C8 H8 109.6(12) no
C8 C9 H9 108.4(15) no
C10 C9 H9 104.5(14) no
C11 C9 H9 106.7(16) no
C9 C11 H111 109.5(16) no
C9 C11 H112 111.1(16) no
C12 C11 H111 106.4(15) no
C12 C11 H112 108.4(14) no
H111 C11 H112 108(2) no
C11 C12 H121 110.0(13) no
C11 C12 H122 108.8(15) no
C13 C12 H121 108.8(15) no
C13 C12 H122 111.9(14) no
H121 C12 H122 107(2) no
C8 C14 H14 106.1(15) no
C13 C14 H14 104.1(17) no
C15 C14 H14 107.8(16) no
C14 C15 H151 109.2(14) no
C14 C15 H152 112.1(13) no
C16 C15 H151 109.8(15) no
C16 C15 H152 109.3(12) no
H151 C15 H152 113(2) no
C13 C18 H181 109.7(14) no
C13 C18 H182 110.5(13) no
C13 C18 H183 110.1(14) no
H181 C18 H182 110.0(18) no
H181 C18 H183 108(2) no
H182 C18 H183 109(2) no
O3 C19 H191 110.9(16) no
O3 C19 H192 107.8(17) no
O3 C19 H193 112.3(16) no
H191 C19 H192 115(2) no
H191 C19 H193 104(2) no
H192 C19 H193 107(2) no
C16 C20 H20 114.9(13) no
C21 C20 H20 120.6(13) no
C24 C20 H20 120.3(12) no
C20 C21 H211 107.5(15) no
C20 C21 H212 108.5(15) no
C22 C21 H211 116.5(15) no
C22 C21 H212 115.0(16) no
H211 C21 H212 102.9(17) no
C21 C22 H221 109.2(16) no
C21 C22 H222 115.8(14) no
C23 C22 H221 111.2(13) no
C23 C22 H222 110.6(15) no
H221 C22 H222 104(2) no
C22 C23 H231 108.8(16) no
C22 C23 H232 108.2(13) no
C24 C23 H231 112.0(16) no
C24 C23 H232 108.4(17) no
H231 C23 H232 114(2) no
C16 C24 H24 116.1(16) no
C20 C24 H24 118.9(16) no
C23 C24 H24 119.4(17) no

loop_
_geom_bond_atom_site_label_1
_geom_bond_atom_site_label_2
_geom_bond_distance
_geom_bond_publ_flag
O3 C3 1.374(2) yes
O3 C19 1.411(3) yes
O17 C17 1.216(2) yes
C1 C2 1.392(3) yes
C1 C10 1.392(3) yes
C2 C3 1.375(3) yes
C3 C4 1.388(3) yes
C4 C5 1.395(3) yes
C5 C6 1.516(3) yes
C5 C10 1.403(3) yes
C6 C7 1.525(3) yes
C7 C8 1.527(3) yes
C8 C9 1.542(2) yes
C8 C14 1.5211(19) yes
C9 C10 1.521(2) yes
C9 C11 1.537(3) yes
C11 C12 1.542(3) yes
C12 C13 1.520(3) yes
C13 C14 1.534(3) yes
C13 C17 1.517(2) yes
C13 C18 1.544(3) yes
C14 C15 1.538(3) yes
C15 C16 1.529(3) yes
C16 C17 1.494(3) yes
C16 C20 1.527(2) yes
C16 C24 1.524(3) yes
C20 C21 1.508(4) yes
C20 C24 1.488(3) yes
C21 C22 1.524(5) yes
C22 C23 1.532(4) yes
C23 C24 1.505(5) yes
C1 H1 0.96(3) no
C2 H2 0.94(3) no
C4 H4 1.02(3) no
C6 H61 1.01(2) no
C6 H62 1.01(3) no
C7 H71 1.03(2) no
C7 H72 1.02(3) no
C8 H8 1.03(2) no
C9 H9 0.99(3) no
C11 H111 0.99(2) no
C11 H112 1.00(3) no
C12 H121 0.98(2) no
C12 H122 1.00(3) no
C14 H14 0.97(3) no
C15 H151 1.02(3) no
C15 H152 0.97(3) no
C18 H181 1.00(3) no
C18 H182 0.99(2) no
C18 H183 1.01(3) no
C19 H191 0.92(3) no
C19 H192 0.94(3) no
C19 H193 0.98(2) no
C20 H20 1.01(3) no
C21 H211 1.03(2) no
C21 H212 1.02(2) no
C22 H221 1.01(3) no
C22 H222 1.03(3) no
C23 H231 0.97(3) no
C23 H232 0.98(2) no
C24 H24 0.98(3) no

loop_
_geom_torsion_atom_site_label_1
_geom_torsion_atom_site_label_2
_geom_torsion_atom_site_label_3
_geom_torsion_atom_site_label_4
_geom_torsion
_geom_torsion_publ_flag
C19 O3 C3 C2 -6.3(3) no
C19 O3 C3 C4 173.39(18) no
C10 C1 C2 C3 -0.7(3) no
C2 C1 C10 C5 0.0(11) no
C2 C1 C10 C9 177.02(19) no
C1 C2 C3 O3 -179.36(18) no
C1 C2 C3 C4 1.0(3) no
O3 C3 C4 C5 179.75(15) no
C2 C3 C4 C5 -0.6(3) no
C3 C4 C5 C6 177.11(17) no
C3 C4 C5 C10 -0.2(3) no
C4 C5 C6 C7 167.68(17) no
C10 C5 C6 C7 -15.1(3) no
C4 C5 C10 C1 0.5(3) no
C4 C5 C10 C9 -176.59(16) no
C6 C5 C10 C1 -176.73(17) no
C6 C5 C10 C9 6.2(3) no
C5 C6 C7 C8 44.1(2) no
C6 C7 C8 C9 -64.64(18) no
C6 C7 C8 C14 174.92(13) no
C7 C8 C9 C10 54.02(19) no
C7 C8 C9 C11 -177.78(15) no
C14 C8 C9 C10 177.90(16) no
C14 C8 C9 C11 -53.9(2) no
C7 C8 C14 C13 -179.30(13) no
C7 C8 C14 C15 -55.0(2) no
C9 C8 C14 C13 59.81(17) no
C9 C8 C14 C15 -175.86(18) no
C8 C9 C10 C1 157.19(17) no
C8 C9 C10 C5 -25.9(2) no
C11 C9 C10 C1 29.7(2) no
C11 C9 C10 C5 -153.38(16) no
C8 C9 C11 C12 52.3(2) no
C10 C9 C11 C12 179.28(15) no
C9 C11 C12 C13 -53.1(2) no
C11 C12 C13 C14 56.6(2) no
C11 C12 C13 C17 169.98(18) no
C11 C12 C13 C18 -69.6(2) no
C12 C13 C14 C8 -62.59(16) no
C12 C13 C14 C15 164.84(14) no
C17 C13 C14 C8 173.64(12) no
C17 C13 C14 C15 41.08(15) no
C18 C13 C14 C8 62.38(18) no
C18 C13 C14 C15 -70.18(17) no
C12 C13 C17 O17 30.6(3) no
C12 C13 C17 C16 -150.67(18) no
C14 C13 C17 O17 148.91(19) no
C14 C13 C17 C16 -32.38(16) no
C18 C13 C17 O17 -93.2(2) no
C18 C13 C17 C16 85.5(2) no
C8 C14 C15 C16 -161.86(17) no
C13 C14 C15 C16 -34.22(18) no
C14 C15 C16 C17 13.7(2) no
C14 C15 C16 C20 153.9(2) no
C14 C15 C16 C24 -131.30(18) no
C15 C16 C17 O17 -169.30(19) no
C15 C16 C17 C13 12.0(2) no
C20 C16 C17 O17 45.3(3) no
C20 C16 C17 C13 -133.44(17) no
C24 C16 C17 O17 -19.9(3) no
C24 C16 C17 C13 161.39(15) no
C15 C16 C20 C21 19.3(4) no
C15 C16 C20 C24 115.3(3) no
C17 C16 C20 C21 157.3(2) no
C17 C16 C20 C24 -106.6(2) no
C24 C16 C20 C21 -96.0(3) no
C15 C16 C24 C20 -113.7(2) no
C15 C16 C24 C23 -16.6(3) no
C17 C16 C24 C20 103.7(2) no
C17 C16 C24 C23 -159.22(18) no
C20 C16 C24 C23 97.0(2) no
C16 C20 C21 C22 52.7(3) no
C24 C20 C21 C22 -13.1(2) no
C16 C20 C24 C23 -112.7(2) no
C21 C20 C24 C16 112.5(2) no
C21 C20 C24 C23 -0.2(2) no
C20 C21 C22 C23 21.2(2) no
C21 C22 C23 C24 -21.2(2) no
C22 C23 C24 C16 -53.2(2) no
C22 C23 C24 C20 13.4(2) no
